data_7231099
loop_
_publ_author_name
'Haldar, Surajit'
'Saha, Subhajit'
'Mandal, Sumana'
'Jana, Chandan K.'

_publ_section_title
;
 C--H functionalization enabled stereoselective Ugi-azide reaction to
 \a-tetrazolyl alicyclic amines
;
_journal_issue 15
_journal_name_full 'Green Chemistry'
_journal_page_first 3463
_journal_paper_doi 10.1039/C8GC01544A
_journal_volume 20
_journal_year 2018
_chemical_formula_sum 'C26 H25 N5'
_chemical_formula_weight 407.51
_chemical_name_systematic 5-((R)-1-(9H-fluoren-9-yl)pyrrolidin-2-yl)-1-((R)-1-phenylethyl)-1H-tetrazole
_space_group_IT_number 14
_space_group_name_Hall '-P 2ybc'
_space_group_name_H-M_alt 'P 1 21/c 1'
_symmetry_cell_setting monoclinic
_symmetry_space_group_name_Hall '-P 2ybc'
_symmetry_space_group_name_H-M 'P 1 21/c 1'
_atom_sites_solution_hydrogens geom
_atom_sites_solution_primary direct
_atom_sites_solution_secondary difmap
_audit_creation_method SHELXL-97
_audit_update_record
;
2018-03-14 deposited with the CCDC.
2018-07-09 downloaded from the CCDC.
;
_cell_angle_alpha 90.00
_cell_angle_beta 97.186(4)
_cell_angle_gamma 90.00
_cell_formula_units_Z 4
_cell_length_a 13.8953(7)
_cell_length_b 9.4127(5)
_cell_length_c 16.8510(8)
_cell_measurement_reflns_used 2806
_cell_measurement_temperature 293(2)
_cell_measurement_theta_max 26.1670
_cell_measurement_theta_min 3.6580
_cell_volume 2186.67(19)
_computing_structure_refinement 'SHELXL-97 (Sheldrick, 1997)'
_computing_structure_solution 'SHELXS-97 (Sheldrick, 1990)'
_diffrn_ambient_temperature 293(2)
_diffrn_measured_fraction_theta_full 0.998
_diffrn_measured_fraction_theta_max 0.998
_diffrn_measurement_device_type 'SuperNova, Single source at offset, Eos'
_diffrn_radiation_monochromator graphite
_diffrn_radiation_source 'fine-focus sealed tube'
_diffrn_radiation_type MoK\a
_diffrn_radiation_wavelength 0.71073
_diffrn_reflns_av_R_equivalents 0.0234
_diffrn_reflns_av_sigmaI/netI 0.0383
_diffrn_reflns_limit_h_max 15
_diffrn_reflns_limit_h_min -16
_diffrn_reflns_limit_k_max 10
_diffrn_reflns_limit_k_min -11
_diffrn_reflns_limit_l_max 19
_diffrn_reflns_limit_l_min -20
_diffrn_reflns_number 8225
_diffrn_reflns_theta_full 25.00
_diffrn_reflns_theta_max 25.00
_diffrn_reflns_theta_min 2.96
_exptl_absorpt_coefficient_mu 0.075
_exptl_absorpt_correction_T_max 1.00000
_exptl_absorpt_correction_T_min 0.68698
_exptl_absorpt_correction_type multi-scan
_exptl_absorpt_process_details faceinstalled
_exptl_crystal_colour colourless
_exptl_crystal_density_diffrn 1.238
_exptl_crystal_density_method 'not measured'
_exptl_crystal_description block
_exptl_crystal_F_000 864
_exptl_crystal_recrystallization_method 'Re-crystallisation from solvent: Ethyl acetate and hexane'
_exptl_crystal_size_max 0.35
_exptl_crystal_size_mid 0.28
_exptl_crystal_size_min 0.21
_refine_diff_density_max 0.239
_refine_diff_density_min -0.172
_refine_diff_density_rms 0.053
_refine_ls_extinction_method none
_refine_ls_goodness_of_fit_ref 0.979
_refine_ls_hydrogen_treatment mixed
_refine_ls_matrix_type full
_refine_ls_number_parameters 281
_refine_ls_number_reflns 3836
_refine_ls_number_restraints 0
_refine_ls_restrained_S_all 0.979
_refine_ls_R_factor_all 0.1018
_refine_ls_R_factor_gt 0.0786
_refine_ls_shift/su_max 0.000
_refine_ls_shift/su_mean 0.000
_refine_ls_structure_factor_coef Fsqd
_refine_ls_weighting_details 'calc w=1/[\s^2^(Fo^2^)+(0.0742P)^2^+5.8496P] where P=(Fo^2^+2Fc^2^)/3'
_refine_ls_weighting_scheme calc
_refine_ls_wR_factor_gt 0.2200
_refine_ls_wR_factor_ref 0.2368
_reflns_number_gt 2827
_reflns_number_total 3836
_reflns_threshold_expression >2sigma(I)
_cod_data_source_file c8gc01544a3.cif
_cod_data_source_block exp_CKJ-SH-04-100C
_cod_depositor_comments 'Adding full bibliography for 7231095--7231101.cif.'
_cod_original_sg_symbol_H-M 'P 21/c'
_cod_database_code 7231099

loop_
_symmetry_equiv_pos_as_xyz
'x, y, z'
'-x, y+1/2, -z+1/2'
'-x, -y, -z'
'x, -y-1/2, z-1/2'

loop_
_atom_site_label
_atom_site_type_symbol
_atom_site_fract_x
_atom_site_fract_y
_atom_site_fract_z
_atom_site_U_iso_or_equiv
_atom_site_adp_type
_atom_site_occupancy
_atom_site_symmetry_multiplicity
_atom_site_calc_flag
_atom_site_refinement_flags
N10 N 0.2708(2) 0.3395(3) 0.50635(18) 0.0423(8) Uani 1 1 d .
N19 N 0.1981(2) 0.5709(4) 0.6130(2) 0.0499(9) Uani 1 1 d .
N18 N 0.1872(3) 0.7117(4) 0.6259(3) 0.0668(11) Uani 1 1 d .
N16 N 0.1498(3) 0.6656(5) 0.4988(2) 0.0670(11) Uani 1 1 d .
C1 C 0.3487(3) 0.4118(4) 0.4695(2) 0.0393(8) Uani 1 1 d .
H1 H 0.3571 0.5079 0.4916 0.047 Uiso 1 1 calc R
C9 C 0.4427(3) 0.3310(4) 0.4889(2) 0.0417(9) Uani 1 1 d .
C8 C 0.4802(3) 0.2907(4) 0.4192(2) 0.0454(9) Uani 1 1 d .
N17 N 0.1574(3) 0.7664(5) 0.5562(3) 0.0736(12) Uani 1 1 d .
C2 C 0.3398(3) 0.4204(4) 0.3783(2) 0.0449(9) Uani 1 1 d .
C7 C 0.4161(3) 0.3473(4) 0.3505(2) 0.0449(9) Uani 1 1 d .
C20 C 0.2319(3) 0.4748(5) 0.6818(2) 0.0490(10) Uani 1 1 d .
H20 H 0.2364 0.3785 0.6606 0.059 Uiso 1 1 calc R
C26 C 0.1589(3) 0.4720(5) 0.7410(2) 0.0493(10) Uani 1 1 d .
C15 C 0.1743(3) 0.5448(5) 0.5348(3) 0.0494(10) Uani 1 1 d .
C14 C 0.2533(3) 0.1902(5) 0.4837(3) 0.0557(11) Uani 1 1 d .
H14A H 0.3083 0.1308 0.5032 0.067 Uiso 1 1 calc R
H14B H 0.2391 0.1794 0.4262 0.067 Uiso 1 1 calc R
C11 C 0.1758(3) 0.4068(5) 0.4929(2) 0.0500(10) Uani 1 1 d .
H11 H 0.1597 0.4238 0.4353 0.060 Uiso 1 1 calc R
C22 C 0.4899(3) 0.2937(5) 0.5631(3) 0.0561(11) Uani 1 1 d .
H22 H 0.4648 0.3200 0.6096 0.067 Uiso 1 1 calc R
C27 C 0.1498(4) 0.5827(5) 0.7933(3) 0.0588(12) Uani 1 1 d .
H27 H 0.1904 0.6612 0.7933 0.071 Uiso 1 1 calc R
C3 C 0.2735(3) 0.4931(5) 0.3254(3) 0.0571(11) Uani 1 1 d .
H3 H 0.2233 0.5438 0.3437 0.069 Uiso 1 1 calc R
C25 C 0.5656(3) 0.2137(5) 0.4232(3) 0.0599(12) Uani 1 1 d .
H25 H 0.5906 0.1868 0.3768 0.072 Uiso 1 1 calc R
C6 C 0.4249(4) 0.3424(5) 0.2695(3) 0.0602(12) Uani 1 1 d .
H6 H 0.4755 0.2929 0.2509 0.072 Uiso 1 1 calc R
C21 C 0.3329(3) 0.5197(6) 0.7175(3) 0.0678(13) Uani 1 1 d .
H21A H 0.3759 0.5149 0.6772 0.102 Uiso 1 1 calc R
H21B H 0.3558 0.4573 0.7608 0.102 Uiso 1 1 calc R
H21C H 0.3310 0.6153 0.7371 0.102 Uiso 1 1 calc R
C23 C 0.5754(3) 0.2163(6) 0.5669(3) 0.0687(14) Uani 1 1 d .
H23 H 0.6078 0.1903 0.6164 0.082 Uiso 1 1 calc R
C24 C 0.6130(4) 0.1773(5) 0.4977(4) 0.0710(14) Uani 1 1 d .
H24 H 0.6707 0.1262 0.5013 0.085 Uiso 1 1 calc R
C12 C 0.1059(3) 0.2912(6) 0.5184(3) 0.0688(14) Uani 1 1 d .
H12A H 0.0841 0.3153 0.5692 0.083 Uiso 1 1 calc R
H12B H 0.0497 0.2809 0.4784 0.083 Uiso 1 1 calc R
C13 C 0.1652(4) 0.1557(6) 0.5255(3) 0.0681(14) Uani 1 1 d .
H13A H 0.1287 0.0772 0.4993 0.082 Uiso 1 1 calc R
H13B H 0.1845 0.1313 0.5811 0.082 Uiso 1 1 calc R
C28 C 0.0808(4) 0.5781(6) 0.8457(3) 0.0682(14) Uani 1 1 d .
H28 H 0.0753 0.6536 0.8805 0.082 Uiso 1 1 calc R
C4 C 0.2828(4) 0.4891(6) 0.2438(3) 0.0732(15) Uani 1 1 d .
H4 H 0.2391 0.5384 0.2075 0.088 Uiso 1 1 calc R
C5 C 0.3567(4) 0.4126(6) 0.2171(3) 0.0739(15) Uani 1 1 d .
H5 H 0.3607 0.4080 0.1625 0.089 Uiso 1 1 calc R
C31 C 0.1014(4) 0.3541(6) 0.7457(3) 0.0791(17) Uani 1 1 d .
H31 H 0.1095 0.2756 0.7136 0.095 Uiso 1 1 calc R
C29 C 0.0209(4) 0.4637(7) 0.8467(3) 0.0784(16) Uani 1 1 d .
H29 H -0.0269 0.4628 0.8807 0.094 Uiso 1 1 calc R
C30 C 0.0309(5) 0.3509(8) 0.7980(3) 0.093(2) Uani 1 1 d .
H30 H -0.0090 0.2718 0.7995 0.112 Uiso 1 1 calc R

loop_
_atom_site_aniso_label
_atom_site_aniso_U_11
_atom_site_aniso_U_22
_atom_site_aniso_U_33
_atom_site_aniso_U_23
_atom_site_aniso_U_13
_atom_site_aniso_U_12
N10 0.0397(17) 0.0463(19) 0.0423(17) -0.0024(15) 0.0102(13) -0.0032(14)
N19 0.052(2) 0.045(2) 0.056(2) -0.0019(16) 0.0179(16) 0.0045(16)
N18 0.075(3) 0.048(2) 0.082(3) -0.005(2) 0.032(2) 0.007(2)
N16 0.056(2) 0.078(3) 0.071(3) 0.013(2) 0.0202(19) 0.022(2)
C1 0.0383(19) 0.038(2) 0.042(2) 0.0005(16) 0.0078(16) 0.0000(16)
C9 0.043(2) 0.040(2) 0.043(2) 0.0015(17) 0.0075(16) -0.0007(17)
C8 0.047(2) 0.039(2) 0.052(2) -0.0025(18) 0.0148(18) -0.0012(18)
N17 0.071(3) 0.066(3) 0.090(3) 0.015(3) 0.032(2) 0.022(2)
C2 0.049(2) 0.043(2) 0.042(2) 0.0036(18) 0.0054(17) -0.0030(18)
C7 0.047(2) 0.046(2) 0.043(2) -0.0056(18) 0.0110(17) -0.0097(18)
C20 0.053(2) 0.046(2) 0.048(2) -0.0066(19) 0.0069(18) 0.0038(19)
C26 0.048(2) 0.056(3) 0.043(2) -0.004(2) 0.0061(17) 0.000(2)
C15 0.0312(19) 0.064(3) 0.055(2) 0.003(2) 0.0121(17) 0.0108(19)
C14 0.066(3) 0.048(2) 0.054(3) -0.005(2) 0.014(2) -0.012(2)
C11 0.039(2) 0.068(3) 0.042(2) -0.001(2) 0.0031(17) 0.000(2)
C22 0.054(2) 0.064(3) 0.051(2) 0.010(2) 0.0080(19) 0.003(2)
C27 0.071(3) 0.055(3) 0.052(2) -0.006(2) 0.012(2) -0.001(2)
C3 0.060(3) 0.057(3) 0.054(3) 0.011(2) 0.007(2) 0.006(2)
C25 0.058(3) 0.054(3) 0.072(3) -0.002(2) 0.025(2) 0.010(2)
C6 0.067(3) 0.069(3) 0.048(2) -0.013(2) 0.021(2) -0.012(2)
C21 0.053(3) 0.078(3) 0.073(3) -0.008(3) 0.007(2) 0.003(2)
C23 0.053(3) 0.073(3) 0.078(3) 0.022(3) -0.001(2) 0.009(2)
C24 0.053(3) 0.056(3) 0.105(4) 0.013(3) 0.015(3) 0.014(2)
C12 0.051(3) 0.090(4) 0.067(3) -0.014(3) 0.013(2) -0.023(3)
C13 0.065(3) 0.075(3) 0.064(3) -0.002(3) 0.006(2) -0.027(3)
C28 0.082(3) 0.076(3) 0.049(3) -0.003(2) 0.016(2) 0.021(3)
C4 0.082(4) 0.080(4) 0.054(3) 0.018(3) -0.006(3) -0.003(3)
C5 0.087(4) 0.087(4) 0.049(3) 0.000(3) 0.013(3) -0.018(3)
C31 0.094(4) 0.089(4) 0.059(3) -0.018(3) 0.026(3) -0.034(3)
C29 0.067(3) 0.116(5) 0.054(3) 0.002(3) 0.017(2) -0.003(3)
C30 0.095(4) 0.119(5) 0.073(4) -0.016(4) 0.036(3) -0.048(4)

loop_
_atom_type_symbol
_atom_type_description
_atom_type_scat_dispersion_real
_atom_type_scat_dispersion_imag
_atom_type_scat_source
C C 0.0033 0.0016 'International Tables Vol C Tables 4.2.6.8 and 6.1.1.4'
H H 0.0000 0.0000 'International Tables Vol C Tables 4.2.6.8 and 6.1.1.4'
N N 0.0061 0.0033 'International Tables Vol C Tables 4.2.6.8 and 6.1.1.4'

loop_
_geom_angle_atom_site_label_1
_geom_angle_atom_site_label_2
_geom_angle_atom_site_label_3
_geom_angle
C11 N10 C14 105.0(3)
C11 N10 C1 115.5(3)
C14 N10 C1 115.9(3)
C15 N19 N18 108.5(4)
C15 N19 C20 131.7(4)
N18 N19 C20 119.8(4)
N17 N18 N19 105.8(4)
C15 N16 N17 106.6(4)
N10 C1 C9 109.6(3)
N10 C1 C2 118.4(3)
C9 C1 C2 101.7(3)
N10 C1 H1 108.9
C9 C1 H1 108.9
C2 C1 H1 108.9
C22 C9 C8 120.5(4)
C22 C9 C1 128.5(4)
C8 C9 C1 111.0(3)
C25 C8 C9 120.5(4)
C25 C8 C7 131.3(4)
C9 C8 C7 108.2(3)
N18 N17 N16 110.9(4)
C3 C2 C7 120.2(4)
C3 C2 C1 129.7(4)
C7 C2 C1 110.0(3)
C6 C7 C2 120.7(4)
C6 C7 C8 130.1(4)
C2 C7 C8 109.0(3)
N19 C20 C26 110.6(3)
N19 C20 C21 108.9(4)
C26 C20 C21 114.1(3)
N19 C20 H20 107.7
C26 C20 H20 107.7
C21 C20 H20 107.7
C31 C26 C27 118.2(4)
C31 C26 C20 119.6(4)
C27 C26 C20 122.1(4)
N16 C15 N19 108.2(4)
N16 C15 C11 123.9(4)
N19 C15 C11 127.9(4)
N10 C14 C13 101.6(4)
N10 C14 H14A 111.5
C13 C14 H14A 111.5
N10 C14 H14B 111.5
C13 C14 H14B 111.5
H14A C14 H14B 109.3
N10 C11 C15 112.0(3)
N10 C11 C12 103.8(4)
C15 C11 C12 115.8(4)
N10 C11 H11 108.3
C15 C11 H11 108.3
C12 C11 H11 108.3
C9 C22 C23 118.7(4)
C9 C22 H22 120.6
C23 C22 H22 120.6
C26 C27 C28 120.7(5)
C26 C27 H27 119.7
C28 C27 H27 119.7
C2 C3 C4 119.0(5)
C2 C3 H3 120.5
C4 C3 H3 120.5
C8 C25 C24 118.8(4)
C8 C25 H25 120.6
C24 C25 H25 120.6
C5 C6 C7 118.4(5)
C5 C6 H6 120.8
C7 C6 H6 120.8
C20 C21 H21A 109.5
C20 C21 H21B 109.5
H21A C21 H21B 109.5
C20 C21 H21C 109.5
H21A C21 H21C 109.5
H21B C21 H21C 109.5
C24 C23 C22 120.8(5)
C24 C23 H23 119.6
C22 C23 H23 119.6
C23 C24 C25 120.6(4)
C23 C24 H24 119.7
C25 C24 H24 119.7
C13 C12 C11 105.0(4)
C13 C12 H12A 110.8
C11 C12 H12A 110.8
C13 C12 H12B 110.8
C11 C12 H12B 110.8
H12A C12 H12B 108.8
C12 C13 C14 104.2(4)
C12 C13 H13A 110.9
C14 C13 H13A 110.9
C12 C13 H13B 110.9
C14 C13 H13B 110.9
H13A C13 H13B 108.9
C29 C28 C27 120.4(5)
C29 C28 H28 119.8
C27 C28 H28 119.8
C5 C4 C3 120.1(5)
C5 C4 H4 120.0
C3 C4 H4 120.0
C4 C5 C6 121.5(5)
C4 C5 H5 119.2
C6 C5 H5 119.2
C26 C31 C30 120.7(5)
C26 C31 H31 119.6
C30 C31 H31 119.6
C30 C29 C28 120.1(5)
C30 C29 H29 120.0
C28 C29 H29 120.0
C29 C30 C31 119.8(5)
C29 C30 H30 120.1
C31 C30 H30 120.1

loop_
_geom_bond_atom_site_label_1
_geom_bond_atom_site_label_2
_geom_bond_distance
N10 C11 1.457(5)
N10 C14 1.469(5)
N10 C1 1.478(5)
N19 C15 1.341(5)
N19 N18 1.355(5)
N19 C20 1.498(5)
N18 N17 1.302(6)
N16 C15 1.314(6)
N16 N17 1.349(6)
C1 C9 1.511(5)
C1 C2 1.529(5)
C1 H1 0.9800
C9 C22 1.383(6)
C9 C8 1.396(5)
C8 C25 1.385(6)
C8 C7 1.468(6)
C2 C3 1.381(6)
C2 C7 1.394(6)
C7 C6 1.386(6)
C20 C26 1.509(6)
C20 C21 1.517(6)
C20 H20 0.9800
C26 C31 1.376(7)
C26 C27 1.380(6)
C15 C11 1.480(6)
C14 C13 1.521(6)
C14 H14A 0.9700
C14 H14B 0.9700
C11 C12 1.555(6)
C11 H11 0.9800
C22 C23 1.389(6)
C22 H22 0.9300
C27 C28 1.382(7)
C27 H27 0.9300
C3 C4 1.397(7)
C3 H3 0.9300
C25 C24 1.386(7)
C25 H25 0.9300
C6 C5 1.381(7)
C6 H6 0.9300
C21 H21A 0.9600
C21 H21B 0.9600
C21 H21C 0.9600
C23 C24 1.386(7)
C23 H23 0.9300
C24 H24 0.9300
C12 C13 1.515(7)
C12 H12A 0.9700
C12 H12B 0.9700
C13 H13A 0.9700
C13 H13B 0.9700
C28 C29 1.363(8)
C28 H28 0.9300
C4 C5 1.374(8)
C4 H4 0.9300
C5 H5 0.9300
C31 C30 1.398(7)
C31 H31 0.9300
C29 C30 1.360(8)
C29 H29 0.9300
C30 H30 0.9300
